data_7135660
loop_
_publ_author_name
'Wu, Yunru'
'Pan, Bendu'
'Jiang, Long'
'Cao, Rihui'
'Qiu, Liqin'

_publ_section_title
;
 Iridium-catalyzed intramolecular asymmetric allylic amination of
 anthranilic acid derivatives: enantioselective construction of chiral
 benzodiazepinones.
;
_journal_issue 30
_journal_name_full 'Chemical communications (Cambridge, England)'
_journal_page_first 7857
_journal_page_last 7860
_journal_paper_doi 10.1039/d6cc00993j
_journal_volume 62
_journal_year 2026
_chemical_absolute_configuration ad
_chemical_formula_moiety 'C26 H26 N2 O'
_chemical_formula_sum 'C26 H26 N2 O'
_chemical_formula_weight 382.49
_space_group_crystal_system orthorhombic
_space_group_IT_number 19
_space_group_name_Hall 'P 2ac 2ab'
_space_group_name_H-M_alt 'P 21 21 21'
_atom_sites_solution_hydrogens geom
_atom_sites_solution_primary dual
_atom_sites_solution_secondary difmap
_audit_creation_date 2025-09-12
_audit_creation_method
;
Olex2 1.5
(compiled 2023.03.06 svn.rbb2c1857 for OlexSys, GUI svn.r6748)
;
_audit_update_record
;
2025-10-16 deposited with the CCDC.	2026-03-23 downloaded from the CCDC.
;
_cell_angle_alpha 90.00
_cell_angle_beta 90.00
_cell_angle_gamma 90.00
_cell_formula_units_Z 4
_cell_length_a 8.42816(5)
_cell_length_b 11.09278(9)
_cell_length_c 22.92566(15)
_cell_measurement_reflns_used 59712
_cell_measurement_temperature 293.5(5)
_cell_measurement_theta_max 75.9210
_cell_measurement_theta_min 3.8563
_cell_volume 2143.36(3)
_computing_cell_refinement 'CrysAlisPro 1.171.43.143a (Rigaku OD, 2024)'
_computing_data_collection 'CrysAlisPro 1.171.43.143a (Rigaku OD, 2024)'
_computing_data_reduction 'CrysAlisPro 1.171.43.143a (Rigaku OD, 2024)'
_computing_molecular_graphics 'Olex2 1.5 (Dolomanov et al., 2009)'
_computing_publication_material 'Olex2 1.5 (Dolomanov et al., 2009)'
_computing_structure_refinement 'XL  (Sheldrick, 2008)'
_computing_structure_solution 'SHELXS-97 (Sheldrick, 1990)'
_diffrn_ambient_environment air
_diffrn_ambient_temperature 293.5(5)
_diffrn_detector 'CCD plate'
_diffrn_detector_area_resol_mean 5.2913
_diffrn_detector_type AtlasS2
_diffrn_measured_fraction_theta_full 0.987
_diffrn_measured_fraction_theta_max 0.987
_diffrn_measurement_details
;
List of Runs (angles in degrees, time in seconds):

  # Type    Start    End  Width  t~exp~   \w     \q     \k     \f   Frames
#--------------------------------------------------------------------------
  1  \w    -66.00  33.00   1.00    1.00    --  -41.14  38.00  30.00   99
  2  \w      6.00  81.00   1.00    1.00    --   41.14 -99.00 -90.00   75
  3  \w    -31.00  69.00   1.00    1.00    --   41.14 -57.00-180.00  100
  4  \w     27.00  95.00   1.00    1.00    --   41.14-125.00   0.00   68
  5  \w     84.00 178.00   1.00    3.00    --  112.00  30.00  90.00   94
  6  \w    104.00 178.00   1.00    3.00    --  112.00 111.00 -30.00   74
  7  \w    103.00 178.00   1.00    3.00    --  112.00  77.00   0.00   75
  8  \w     36.00 145.00   1.00    3.00    --  112.00 -77.00  60.00  109
  9  \w     39.00 109.00   1.00    3.00    --  112.00-111.00 -30.00   70
 10  \w    103.00 178.00   1.00    3.00    --  112.00  77.00 150.00   75
 11  \w     39.00 109.00   1.00    3.00    --  112.00-114.00  73.00   70
 12  \w     58.00 151.00   1.00    3.00    --  112.00-178.00   0.00   93
 13  \w     40.00 141.00   1.00    3.00    --  112.00 -61.00-120.00  101
 14  \w   -114.00 -13.00   1.00    1.00    --  -41.14 -57.00 150.00  101
 15  \w   -114.00 -13.00   1.00    1.00    --  -41.14 -57.00 -90.00  101
 16  \w   -114.00 -13.00   1.00    1.00    --  -41.14 -57.00  30.00  101
 17  \w     84.00 144.00   1.00    3.00    --  112.00  30.00   0.00   60
 18  \w     59.00 178.00   1.00    3.00    --  112.00  15.00-150.00  119
 19  \w     59.00 178.00   1.00    3.00    --  112.00  15.00 -60.00  119
 20  \w   -114.00 -13.00   1.00    1.00    --  -41.52 -57.00-150.00  101
 21  \w   -114.00 -13.00   1.00    1.00    --  -41.52 -57.00  90.00  101
 22  \w   -114.00 -19.00   1.00    1.00    --  -41.52 -57.00 -30.00   95
 23  \w    -87.00  -6.00   1.00    1.00    --  -41.52 125.00  60.00   81
 24  \w   -122.00  -1.00   1.00    1.00    --  -41.52 -19.00  30.00  121
 25  \w   -116.00 -17.00   1.00    1.00    --  -41.52 -38.00-150.00   99
 26  \w   -114.00 -13.00   1.00    1.00    --  -41.52 -57.00   0.00  101
 27  \w   -116.00 -17.00   1.00    1.00    --  -41.52 -38.00-120.00   99
 28  \w   -116.00 -17.00   1.00    1.00    --  -41.52 -38.00  30.00   99
 29  \w   -122.00  -1.00   1.00    1.00    --  -41.52 -19.00  90.00  121
 30  \w   -116.00 -17.00   1.00    1.00    --  -41.52 -38.00 -90.00   99
 31  \w      6.00  81.00   1.00    1.00    --   41.52 -99.00  60.00   75
 32  \w   -116.00 -17.00   1.00    2.00    --  -41.52 -38.00 120.00   99
 33  \w   -114.00 -13.00   1.00    2.00    --  -41.52 -57.00 120.00  101
 34  \w   -116.00 -17.00   1.00    2.00    --  -41.52 -38.00 -30.00   99
 35  \w     13.00 114.00   1.00    2.00    --   41.52  57.00 -90.00  101
 36  \w     13.00 114.00   1.00    2.00    --   41.52  57.00-120.00  101
 37  \w     13.00 114.00   1.00    2.00    --   41.52  57.00  30.00  101
 38  \w    -47.00   5.00   1.00    2.00    --   41.52   0.00-180.00   52
 39  \w     13.00 114.00   1.00    2.00    --   41.52  57.00-180.00  101
 40  \w     27.00  96.00   1.00    2.00    --   41.52-125.00 150.00   69
 41  \w   -130.00  45.00   1.00    4.00    --  -41.52   0.00-150.00  175
 42  \w   -130.00  47.00   1.00    5.00    --  -41.52   0.00-180.00  177
 43  \w    -47.00 130.00   1.00    5.00    --   41.52   0.00-120.00  177
 44  \w    -47.00 130.00   1.00    5.00    --   41.52   0.00 -60.00  177
 45  \w    -47.00 130.00   1.00    5.00    --   41.52   0.00 -30.00  177
 46  \w    -47.00 130.00   1.00    5.00    --   41.52   0.00   0.00  177
 47  \w    -47.00 130.00   1.00    5.00    --   41.52   0.00  60.00  177
 48  \w    -47.00 130.00   1.00    5.00    --   41.52   0.00  30.00  177
 49  \w    -47.00 130.00   1.00    5.00    --   41.52   0.00  90.00  177
 50  \w    -47.00 130.00   1.00    5.00    --   41.52   0.00 120.00  177
 51  \w    -47.00 130.00   1.00    5.00    --   41.52   0.00 150.00  177
 52  \w    -47.00 130.00   1.00    5.00    --   41.52   0.00 -90.00  177
 53  \w    -47.00 130.00   1.00    5.00    --   41.52   0.00-150.00  177
 54  \w    -47.00 130.00   1.00    5.00    --   41.52   0.00-180.00  177
 55  \w    -47.00 130.00   1.00    5.00    --   41.52   0.00-150.00  177
 56  \w    -47.00 130.00   1.00    5.00    --   41.52   0.00-120.00  177
 57  \w    -47.00 130.00   1.00    5.00    --   41.52   0.00 -90.00  177
 58  \w    -47.00 130.00   1.00    5.00    --   41.52   0.00 -60.00  177
 59  \w    -47.00  66.00   1.00    5.00    --   41.52   0.00 -30.00  113
;
_diffrn_measurement_device 'four-circle diffractometer'
_diffrn_measurement_device_type 'SuperNova, Dual, Cu at home/near, AtlasS2'
_diffrn_measurement_method '\w scans'
_diffrn_orient_matrix_type 'CrysAlisPro convention (1999,Acta A55,543-557)'
_diffrn_orient_matrix_UB_11 -0.0876466000
_diffrn_orient_matrix_UB_12 0.0756726000
_diffrn_orient_matrix_UB_13 -0.0462368000
_diffrn_orient_matrix_UB_21 0.1573328000
_diffrn_orient_matrix_UB_22 0.0191980000
_diffrn_orient_matrix_UB_23 -0.0329448000
_diffrn_orient_matrix_UB_31 -0.0314143000
_diffrn_orient_matrix_UB_32 -0.1148341000
_diffrn_orient_matrix_UB_33 -0.0359478000
_diffrn_radiation_monochromator mirror
_diffrn_radiation_probe x-ray
_diffrn_radiation_type 'Cu K\a'
_diffrn_radiation_wavelength 1.54184
_diffrn_reflns_av_R_equivalents 0.0461
_diffrn_reflns_av_unetI/netI 0.0162
_diffrn_reflns_limit_h_max 10
_diffrn_reflns_limit_h_min -10
_diffrn_reflns_limit_k_max 12
_diffrn_reflns_limit_k_min -13
_diffrn_reflns_limit_l_max 27
_diffrn_reflns_limit_l_min -28
_diffrn_reflns_number 70844
_diffrn_reflns_theta_full 76.21
_diffrn_reflns_theta_max 76.21
_diffrn_reflns_theta_min 3.86
_diffrn_source 'micro-focus sealed X-ray tube'
_diffrn_source_type 'SuperNova (Cu) X-ray Source'
_exptl_absorpt_coefficient_mu 0.561
_exptl_absorpt_correction_T_max 1.00000
_exptl_absorpt_correction_T_min 0.62352
_exptl_absorpt_correction_type multi-scan
_exptl_absorpt_process_details
;
CrysAlisPro 1.171.43.143a (Rigaku Oxford Diffraction, 2024)
Empirical absorption correction using spherical harmonics,
implemented in SCALE3 ABSPACK scaling algorithm.
;
_exptl_crystal_colour colourless
_exptl_crystal_colour_primary colourless
_exptl_crystal_density_diffrn 1.185
_exptl_crystal_density_method 'not measured'
_exptl_crystal_description block
_exptl_crystal_F_000 816
_exptl_crystal_size_max 0.045
_exptl_crystal_size_mid 0.032
_exptl_crystal_size_min 0.028
_refine_diff_density_max 0.174
_refine_diff_density_min -0.120
_refine_diff_density_rms 0.030
_refine_ls_abs_structure_details 'Flack H D (1983), Acta Cryst. A39, 876-881'
_refine_ls_abs_structure_Flack 0.0(3)
_refine_ls_extinction_coef 0.0092(5)
_refine_ls_extinction_expression Fc^*^=kFc[1+0.001xFc^2^\l^3^/sin(2\q)]^-1/4^
_refine_ls_extinction_method SHELXL
_refine_ls_goodness_of_fit_ref 1.017
_refine_ls_hydrogen_treatment mixed
_refine_ls_matrix_type full
_refine_ls_number_parameters 264
_refine_ls_number_reflns 4394
_refine_ls_number_restraints 0
_refine_ls_restrained_S_all 1.017
_refine_ls_R_factor_all 0.0380
_refine_ls_R_factor_gt 0.0370
_refine_ls_shift/su_max 0.001
_refine_ls_shift/su_mean 0.000
_refine_ls_structure_factor_coef Fsqd
_refine_ls_weighting_details 'calc w=1/[\s^2^(Fo^2^)+(0.0653P)^2^+0.1515P] where P=(Fo^2^+2Fc^2^)/3'
_refine_ls_weighting_scheme calc
_refine_ls_wR_factor_gt 0.1013
_refine_ls_wR_factor_ref 0.1028
_reflns_number_gt 4250
_reflns_number_total 4394
_reflns_threshold_expression >2sigma(I)
_cod_data_source_file d6cc00993j2.cif
_cod_data_source_block q
_cod_depositor_comments 'Adding full bibliography for 7135660.cif.'
_cod_database_code 7135660
_chemical_oxdiff_formula C26H26N2O
_chemical_oxdiff_usercomment QLQ-
_reflns_odcompleteness_completeness 99.67
_reflns_odcompleteness_iscentric 1
_reflns_odcompleteness_theta 71.98
_olex2_refinement_description
;
1. Fixed Uiso
 At 1.2 times of:
  All C(H) groups, All C(H,H) groups
 At 1.5 times of:
  All C(H,H,H) groups
2.a Ternary CH refined with riding coordinates:
 C9(H9)
2.b Secondary CH2 refined with riding coordinates:
 C10(H10A,H10B), C13(H13A,H13B), C20(H20A,H20B)
2.c Aromatic/amide H refined with riding coordinates:
 C4(H4), C6(H6), C7(H7), C11(H11), C15(H15), C16(H16), C17(H17), C18(H18),
 C19(H19), C22(H22), C23(H23), C24(H24), C25(H25), C26(H26)
2.d X=CH2 refined with riding coordinates:
 C12(H12A,H12B)
2.e Idealised Me refined as rotating group:
 C8(H8A,H8B,H8C)
;
_olex2_submission_special_instructions 'No special instructions were received'
_oxdiff_exptl_absorpt_empirical_details
;
Empirical correction (ABSPACK) includes:
- Absorption correction using spherical harmonics
- Frame scaling
- Detector area scaling
;
_oxdiff_exptl_absorpt_empirical_full_max 1.540
_oxdiff_exptl_absorpt_empirical_full_min 0.695

loop_
_space_group_symop_id
_space_group_symop_operation_xyz
1 'x, y, z'
2 '-x+1/2, -y, z+1/2'
3 '-x, y+1/2, -z+1/2'
4 'x+1/2, -y+1/2, -z'

loop_
_atom_site_label
_atom_site_type_symbol
_atom_site_fract_x
_atom_site_fract_y
_atom_site_fract_z
_atom_site_U_iso_or_equiv
_atom_site_adp_type
_atom_site_occupancy
_atom_site_symmetry_multiplicity
_atom_site_calc_flag
_atom_site_refinement_flags
_atom_site_disorder_assembly
_atom_site_disorder_group
O1 O 0.50213(15) 0.85787(10) 0.67037(5) 0.0654(3) Uani 1 1 d . . .
N1 N 0.65920(13) 0.69634(10) 0.68585(4) 0.0438(2) Uani 1 1 d . . .
N2 N 0.63967(13) 0.68432(9) 0.80901(4) 0.0389(2) Uani 1 1 d . . .
C1 C 0.60537(17) 0.80680(12) 0.69916(5) 0.0443(3) Uani 1 1 d . . .
C2 C 0.67613(15) 0.86656(11) 0.75145(5) 0.0414(3) Uani 1 1 d . . .
C3 C 0.68940(14) 0.80571(11) 0.80542(5) 0.0381(3) Uani 1 1 d . . .
C4 C 0.74033(15) 0.87173(12) 0.85352(6) 0.0452(3) Uani 1 1 d . . .
H4 H 0.7443 0.8340 0.8897 0.054 Uiso 1 1 calc R . .
C5 C 0.78539(16) 0.99175(13) 0.84946(7) 0.0520(3) Uani 1 1 d . . .
C6 C 0.77386(18) 1.04854(13) 0.79579(7) 0.0551(4) Uani 1 1 d . . .
H6 H 0.8040 1.1288 0.7921 0.066 Uiso 1 1 calc R . .
C7 C 0.71822(17) 0.98705(12) 0.74787(7) 0.0496(3) Uani 1 1 d . . .
H7 H 0.7087 1.0271 0.7124 0.060 Uiso 1 1 calc R . .
C8 C 0.8448(2) 1.05856(18) 0.90229(9) 0.0751(5) Uani 1 1 d . . .
H8A H 0.7971 1.0253 0.9367 0.113 Uiso 1 1 calc R . .
H8B H 0.8172 1.1423 0.8991 0.113 Uiso 1 1 calc R . .
H8C H 0.9580 1.0507 0.9048 0.113 Uiso 1 1 calc R . .
C9 C 0.73337(15) 0.59203(11) 0.77734(6) 0.0402(3) Uani 1 1 d . . .
H9 H 0.6640 0.5229 0.7698 0.048 Uiso 1 1 calc R . .
C10 C 0.78781(16) 0.64187(12) 0.71887(6) 0.0441(3) Uani 1 1 d . . .
H10A H 0.8697 0.7018 0.7255 0.053 Uiso 1 1 calc R . .
H10B H 0.8340 0.5771 0.6961 0.053 Uiso 1 1 calc R . .
C11 C 0.87463(18) 0.54787(15) 0.81150(6) 0.0548(4) Uani 1 1 d . . .
H11 H 0.9539 0.6032 0.8204 0.066 Uiso 1 1 calc R . .
C12 C 0.8931(3) 0.4380(2) 0.82934(10) 0.0856(6) Uani 1 1 d . . .
H12A H 0.8160 0.3804 0.8212 0.103 Uiso 1 1 calc R . .
H12B H 0.9833 0.4167 0.8503 0.103 Uiso 1 1 calc R . .
C13 C 0.58547(17) 0.62745(13) 0.63924(6) 0.0475(3) Uani 1 1 d . . .
H13A H 0.4796 0.6588 0.6326 0.057 Uiso 1 1 calc R . .
H13B H 0.5748 0.5444 0.6518 0.057 Uiso 1 1 calc R . .
C14 C 0.67537(16) 0.62981(13) 0.58239(5) 0.0446(3) Uani 1 1 d . . .
C15 C 0.7722(2) 0.72460(16) 0.56658(7) 0.0598(4) Uani 1 1 d . . .
H15 H 0.7863 0.7889 0.5921 0.072 Uiso 1 1 calc R . .
C16 C 0.8486(2) 0.7247(2) 0.51293(8) 0.0785(6) Uani 1 1 d . . .
H16 H 0.9158 0.7881 0.5032 0.094 Uiso 1 1 calc R . .
C17 C 0.8258(3) 0.6325(2) 0.47446(8) 0.0905(7) Uani 1 1 d . . .
H17 H 0.8759 0.6333 0.4383 0.109 Uiso 1 1 calc R . .
C18 C 0.7290(3) 0.5394(2) 0.48961(8) 0.0918(7) Uani 1 1 d . . .
H18 H 0.7117 0.4770 0.4633 0.110 Uiso 1 1 calc R . .
C19 C 0.6561(2) 0.53646(15) 0.54346(7) 0.0649(4) Uani 1 1 d . . .
H19 H 0.5933 0.4708 0.5536 0.078 Uiso 1 1 calc R . .
C20 C 0.58085(16) 0.64057(12) 0.86478(5) 0.0431(3) Uani 1 1 d . . .
H20A H 0.6579 0.6603 0.8947 0.052 Uiso 1 1 calc R . .
H20B H 0.5728 0.5534 0.8630 0.052 Uiso 1 1 calc R . .
C21 C 0.42195(16) 0.69105(12) 0.88256(6) 0.0436(3) Uani 1 1 d . . .
C22 C 0.3643(2) 0.66335(19) 0.93736(7) 0.0686(5) Uani 1 1 d . . .
H22 H 0.4274 0.6197 0.9631 0.082 Uiso 1 1 calc R . .
C23 C 0.2139(2) 0.6994(3) 0.95481(9) 0.0877(7) Uani 1 1 d . . .
H23 H 0.1765 0.6788 0.9916 0.105 Uiso 1 1 calc R . .
C24 C 0.1210(2) 0.7652(2) 0.91783(9) 0.0773(5) Uani 1 1 d . . .
H24 H 0.0201 0.7892 0.9294 0.093 Uiso 1 1 calc R . .
C25 C 0.17614(19) 0.79549(16) 0.86391(8) 0.0627(4) Uani 1 1 d . . .
H25 H 0.1131 0.8409 0.8389 0.075 Uiso 1 1 calc R . .
C26 C 0.32660(17) 0.75866(12) 0.84616(6) 0.0491(3) Uani 1 1 d . . .
H26 H 0.3633 0.7799 0.8093 0.059 Uiso 1 1 calc R . .

loop_
_atom_site_aniso_label
_atom_site_aniso_U_11
_atom_site_aniso_U_22
_atom_site_aniso_U_33
_atom_site_aniso_U_23
_atom_site_aniso_U_13
_atom_site_aniso_U_12
O1 0.0759(7) 0.0618(6) 0.0587(6) -0.0011(5) -0.0184(6) 0.0217(6)
N1 0.0490(6) 0.0458(6) 0.0366(5) -0.0027(4) 0.0003(5) 0.0044(5)
N2 0.0434(5) 0.0350(5) 0.0384(5) -0.0007(4) 0.0041(4) 0.0038(4)
C1 0.0481(7) 0.0450(7) 0.0398(6) 0.0038(5) 0.0011(5) 0.0046(6)
C2 0.0415(6) 0.0386(6) 0.0441(6) 0.0004(5) 0.0045(5) 0.0040(5)
C3 0.0338(6) 0.0385(6) 0.0420(6) -0.0013(5) 0.0022(5) 0.0041(5)
C4 0.0408(6) 0.0476(7) 0.0473(7) -0.0060(5) -0.0011(5) 0.0053(6)
C5 0.0378(6) 0.0497(7) 0.0685(9) -0.0173(6) 0.0004(6) 0.0015(6)
C6 0.0480(7) 0.0383(6) 0.0788(10) -0.0049(7) 0.0097(7) -0.0045(6)
C7 0.0509(7) 0.0405(6) 0.0574(8) 0.0038(6) 0.0097(6) 0.0013(6)
C8 0.0702(11) 0.0679(10) 0.0872(12) -0.0314(9) -0.0143(10) -0.0019(9)
C9 0.0406(6) 0.0348(6) 0.0452(6) -0.0010(5) 0.0015(5) 0.0047(5)
C10 0.0432(6) 0.0444(6) 0.0445(6) -0.0021(5) 0.0060(5) 0.0090(5)
C11 0.0456(7) 0.0637(8) 0.0550(8) 0.0055(7) 0.0014(7) 0.0118(7)
C12 0.0722(12) 0.0842(13) 0.1003(14) 0.0325(12) 0.0047(11) 0.0326(10)
C13 0.0483(7) 0.0514(7) 0.0428(7) -0.0043(5) 0.0030(6) -0.0048(6)
C14 0.0458(7) 0.0501(7) 0.0379(6) 0.0020(5) -0.0010(5) 0.0078(6)
C15 0.0601(9) 0.0720(10) 0.0473(8) 0.0048(7) 0.0035(7) -0.0038(8)
C16 0.0721(12) 0.1013(14) 0.0622(10) 0.0293(10) 0.0171(9) 0.0051(11)
C17 0.1092(17) 0.1171(17) 0.0453(9) 0.0120(11) 0.0277(10) 0.0385(15)
C18 0.134(2) 0.0901(14) 0.0515(10) -0.0149(10) 0.0146(12) 0.0314(15)
C19 0.0844(12) 0.0579(9) 0.0523(8) -0.0088(7) 0.0037(8) 0.0117(8)
C20 0.0471(7) 0.0415(6) 0.0407(6) 0.0042(5) 0.0018(5) 0.0033(5)
C21 0.0441(7) 0.0435(6) 0.0432(6) -0.0071(5) -0.0003(6) -0.0042(5)
C22 0.0576(9) 0.1006(14) 0.0478(8) 0.0066(8) 0.0078(7) 0.0055(9)
C23 0.0640(11) 0.140(2) 0.0589(10) 0.0009(12) 0.0189(9) 0.0075(12)
C24 0.0475(9) 0.1030(15) 0.0814(13) -0.0130(11) 0.0134(9) 0.0064(9)
C25 0.0458(8) 0.0638(9) 0.0785(11) -0.0089(8) -0.0040(8) 0.0046(7)
C26 0.0458(7) 0.0469(7) 0.0546(8) -0.0013(6) 0.0009(6) -0.0001(6)

loop_
_atom_type_symbol
_atom_type_description
_atom_type_scat_dispersion_real
_atom_type_scat_dispersion_imag
_atom_type_scat_source
C C 0.0181 0.0091 'International Tables Vol C Tables 4.2.6.8 and 6.1.1.4'
H H 0.0000 0.0000 'International Tables Vol C Tables 4.2.6.8 and 6.1.1.4'
N N 0.0311 0.0180 'International Tables Vol C Tables 4.2.6.8 and 6.1.1.4'
O O 0.0492 0.0322 'International Tables Vol C Tables 4.2.6.8 and 6.1.1.4'

loop_
_geom_angle_atom_site_label_1
_geom_angle_atom_site_label_2
_geom_angle_atom_site_label_3
_geom_angle
_geom_angle_site_symmetry_1
_geom_angle_site_symmetry_3
_geom_angle_publ_flag
C1 N1 C10 120.88(11) . . ?
C1 N1 C13 120.19(12) . . ?
C13 N1 C10 118.90(11) . . ?
C3 N2 C9 118.13(10) . . ?
C3 N2 C20 118.06(10) . . ?
C20 N2 C9 112.43(10) . . ?
O1 C1 N1 122.52(13) . . ?
O1 C1 C2 120.56(12) . . ?
N1 C1 C2 116.92(11) . . ?
C3 C2 C1 121.46(11) . . ?
C7 C2 C1 118.86(12) . . ?
C7 C2 C3 119.49(13) . . ?
N2 C3 C2 118.86(11) . . ?
C4 C3 N2 123.16(12) . . ?
C4 C3 C2 117.81(12) . . ?
C3 C4 H4 118.8 . . ?
C5 C4 C3 122.43(13) . . ?
C5 C4 H4 118.8 . . ?
C4 C5 C8 120.62(15) . . ?
C6 C5 C4 118.46(13) . . ?
C6 C5 C8 120.92(15) . . ?
C5 C6 H6 119.7 . . ?
C7 C6 C5 120.51(13) . . ?
C7 C6 H6 119.7 . . ?
C2 C7 H7 119.4 . . ?
C6 C7 C2 121.22(14) . . ?
C6 C7 H7 119.4 . . ?
C5 C8 H8A 109.5 . . ?
C5 C8 H8B 109.5 . . ?
C5 C8 H8C 109.5 . . ?
H8A C8 H8B 109.5 . . ?
H8A C8 H8C 109.5 . . ?
H8B C8 H8C 109.5 . . ?
N2 C9 H9 108.0 . . ?
N2 C9 C10 109.95(9) . . ?
N2 C9 C11 113.00(10) . . ?
C10 C9 H9 108.0 . . ?
C11 C9 H9 108.0 . . ?
C11 C9 C10 109.75(11) . . ?
N1 C10 C9 112.66(10) . . ?
N1 C10 H10A 109.1 . . ?
N1 C10 H10B 109.1 . . ?
C9 C10 H10A 109.1 . . ?
C9 C10 H10B 109.1 . . ?
H10A C10 H10B 107.8 . . ?
C9 C11 H11 117.8 . . ?
C12 C11 C9 124.39(18) . . ?
C12 C11 H11 117.8 . . ?
C11 C12 H12A 120.0 . . ?
C11 C12 H12B 120.0 . . ?
H12A C12 H12B 120.0 . . ?
N1 C13 H13A 108.7 . . ?
N1 C13 H13B 108.7 . . ?
N1 C13 C14 114.30(11) . . ?
H13A C13 H13B 107.6 . . ?
C14 C13 H13A 108.7 . . ?
C14 C13 H13B 108.7 . . ?
C15 C14 C13 122.52(13) . . ?
C19 C14 C13 119.20(14) . . ?
C19 C14 C15 118.22(14) . . ?
C14 C15 H15 119.7 . . ?
C14 C15 C16 120.54(17) . . ?
C16 C15 H15 119.7 . . ?
C15 C16 H16 119.8 . . ?
C17 C16 C15 120.4(2) . . ?
C17 C16 H16 119.8 . . ?
C16 C17 H17 120.4 . . ?
C18 C17 C16 119.23(17) . . ?
C18 C17 H17 120.4 . . ?
C17 C18 H18 119.6 . . ?
C17 C18 C19 120.9(2) . . ?
C19 C18 H18 119.6 . . ?
C14 C19 C18 120.65(19) . . ?
C14 C19 H19 119.7 . . ?
C18 C19 H19 119.7 . . ?
N2 C20 H20A 108.6 . . ?
N2 C20 H20B 108.6 . . ?
N2 C20 C21 114.61(11) . . ?
H20A C20 H20B 107.6 . . ?
C21 C20 H20A 108.6 . . ?
C21 C20 H20B 108.6 . . ?
C22 C21 C20 118.40(13) . . ?
C26 C21 C20 123.74(12) . . ?
C26 C21 C22 117.77(14) . . ?
C21 C22 H22 119.4 . . ?
C21 C22 C23 121.27(18) . . ?
C23 C22 H22 119.4 . . ?
C22 C23 H23 120.0 . . ?
C24 C23 C22 119.93(18) . . ?
C24 C23 H23 120.0 . . ?
C23 C24 H24 120.0 . . ?
C25 C24 C23 119.96(17) . . ?
C25 C24 H24 120.0 . . ?
C24 C25 H25 119.9 . . ?
C24 C25 C26 120.21(17) . . ?
C26 C25 H25 119.9 . . ?
C21 C26 C25 120.84(14) . . ?
C21 C26 H26 119.6 . . ?
C25 C26 H26 119.6 . . ?

loop_
_geom_bond_atom_site_label_1
_geom_bond_atom_site_label_2
_geom_bond_distance
_geom_bond_site_symmetry_2
_geom_bond_publ_flag
O1 C1 1.2303(16) . ?
N1 C1 1.3418(17) . ?
N1 C10 1.4538(17) . ?
N1 C13 1.4533(17) . ?
N2 C3 1.4126(16) . ?
N2 C9 1.4829(15) . ?
N2 C20 1.4547(16) . ?
C1 C2 1.4941(19) . ?
C2 C3 1.4138(17) . ?
C2 C7 1.3852(18) . ?
C3 C4 1.3917(18) . ?
C4 H4 0.9300 . ?
C4 C5 1.388(2) . ?
C5 C6 1.386(2) . ?
C5 C8 1.506(2) . ?
C6 H6 0.9300 . ?
C6 C7 1.376(2) . ?
C7 H7 0.9300 . ?
C8 H8A 0.9600 . ?
C8 H8B 0.9600 . ?
C8 H8C 0.9600 . ?
C9 H9 0.9800 . ?
C9 C10 1.5208(18) . ?
C9 C11 1.5069(19) . ?
C10 H10A 0.9700 . ?
C10 H10B 0.9700 . ?
C11 H11 0.9300 . ?
C11 C12 1.295(3) . ?
C12 H12A 0.9300 . ?
C12 H12B 0.9300 . ?
C13 H13A 0.9700 . ?
C13 H13B 0.9700 . ?
C13 C14 1.5077(18) . ?
C14 C15 1.379(2) . ?
C14 C19 1.377(2) . ?
C15 H15 0.9300 . ?
C15 C16 1.389(2) . ?
C16 H16 0.9300 . ?
C16 C17 1.364(3) . ?
C17 H17 0.9300 . ?
C17 C18 1.362(4) . ?
C18 H18 0.9300 . ?
C18 C19 1.379(3) . ?
C19 H19 0.9300 . ?
C20 H20A 0.9700 . ?
C20 H20B 0.9700 . ?
C20 C21 1.5078(19) . ?
C21 C22 1.382(2) . ?
C21 C26 1.380(2) . ?
C22 H22 0.9300 . ?
C22 C23 1.388(3) . ?
C23 H23 0.9300 . ?
C23 C24 1.365(3) . ?
C24 H24 0.9300 . ?
C24 C25 1.363(3) . ?
C25 H25 0.9300 . ?
C25 C26 1.393(2) . ?
C26 H26 0.9300 . ?

loop_
_geom_torsion_atom_site_label_1
_geom_torsion_atom_site_label_2
_geom_torsion_atom_site_label_3
_geom_torsion_atom_site_label_4
_geom_torsion
_geom_torsion_site_symmetry_1
_geom_torsion_site_symmetry_2
_geom_torsion_site_symmetry_3
_geom_torsion_site_symmetry_4
_geom_torsion_publ_flag
O1 C1 C2 C3 130.79(14) . . . . ?
O1 C1 C2 C7 -44.22(19) . . . . ?
N1 C1 C2 C3 -48.90(17) . . . . ?
N1 C1 C2 C7 136.08(13) . . . . ?
N1 C13 C14 C15 -27.5(2) . . . . ?
N1 C13 C14 C19 155.15(14) . . . . ?
N2 C3 C4 C5 -178.50(12) . . . . ?
N2 C9 C10 N1 -49.75(14) . . . . ?
N2 C9 C11 C12 116.44(19) . . . . ?
N2 C20 C21 C22 -173.91(13) . . . . ?
N2 C20 C21 C26 9.45(18) . . . . ?
C1 N1 C10 C9 77.74(15) . . . . ?
C1 N1 C13 C14 100.51(15) . . . . ?
C1 C2 C3 N2 2.33(17) . . . . ?
C1 C2 C3 C4 -173.05(11) . . . . ?
C1 C2 C7 C6 175.59(13) . . . . ?
C2 C3 C4 C5 -3.33(19) . . . . ?
C3 N2 C9 C10 -38.55(15) . . . . ?
C3 N2 C9 C11 84.45(14) . . . . ?
C3 N2 C20 C21 70.29(15) . . . . ?
C3 C2 C7 C6 0.5(2) . . . . ?
C3 C4 C5 C6 2.2(2) . . . . ?
C3 C4 C5 C8 -177.99(14) . . . . ?
C4 C5 C6 C7 0.3(2) . . . . ?
C5 C6 C7 C2 -1.6(2) . . . . ?
C7 C2 C3 N2 177.32(11) . . . . ?
C7 C2 C3 C4 1.94(18) . . . . ?
C8 C5 C6 C7 -179.46(14) . . . . ?
C9 N2 C3 C2 68.40(15) . . . . ?
C9 N2 C3 C4 -116.48(13) . . . . ?
C9 N2 C20 C21 -146.77(11) . . . . ?
C10 N1 C1 O1 176.37(13) . . . . ?
C10 N1 C1 C2 -3.94(18) . . . . ?
C10 N1 C13 C14 -81.63(15) . . . . ?
C10 C9 C11 C12 -120.45(18) . . . . ?
C11 C9 C10 N1 -174.64(11) . . . . ?
C13 N1 C1 O1 -5.8(2) . . . . ?
C13 N1 C1 C2 173.88(11) . . . . ?
C13 N1 C10 C9 -100.10(13) . . . . ?
C13 C14 C15 C16 -177.87(15) . . . . ?
C13 C14 C19 C18 176.02(16) . . . . ?
C14 C15 C16 C17 1.7(3) . . . . ?
C15 C14 C19 C18 -1.5(3) . . . . ?
C15 C16 C17 C18 -0.9(3) . . . . ?
C16 C17 C18 C19 -1.0(3) . . . . ?
C17 C18 C19 C14 2.3(3) . . . . ?
C19 C14 C15 C16 -0.5(2) . . . . ?
C20 N2 C3 C2 -150.77(11) . . . . ?
C20 N2 C3 C4 24.35(18) . . . . ?
C20 N2 C9 C10 178.55(11) . . . . ?
C20 N2 C9 C11 -58.46(14) . . . . ?
C20 C21 C22 C23 -175.17(18) . . . . ?
C20 C21 C26 C25 175.45(13) . . . . ?
C21 C22 C23 C24 -1.0(4) . . . . ?
C22 C21 C26 C25 -1.2(2) . . . . ?
C22 C23 C24 C25 -0.2(4) . . . . ?
C23 C24 C25 C26 0.6(3) . . . . ?
C24 C25 C26 C21 0.1(2) . . . . ?
C26 C21 C22 C23 1.7(3) . . . . ?
